data_4122296
loop_
_publ_author_name
'Barnes, Jonathan C.'
'Frasconi, Marco'
'Young, Ryan M.'
'Khdary, Nezar H.'
'Liu, Wei-Guang'
'Dyar, Scott M.'
'McGonigal, Paul R.'
'Gibbs-Hall, Ian C'
'Diercks, Christian S.'
'Sarjeant, Amy A.'
'Stern, Charlotte L.'
'Goddard, 3rd, William A'
'Wasielewski, Michael R.'
'Stoddart, J. Fraser'

_publ_section_title
;
 Solid-state characterization and photoinduced intramolecular electron
 transfer in a nanoconfined octacationic homo[2]catenane.
;
_journal_issue 30
_journal_name_full 'Journal of the American Chemical Society'
_journal_page_first 10569
_journal_page_last 10572
_journal_paper_doi 10.1021/ja505093d
_journal_volume 136
_journal_year 2014
_chemical_formula_moiety '4(F6 Sb), C36 H32 N4, 4.5(C2 H3 N)'
_chemical_formula_sum 'C45 H45.5 F24 N8.5 Sb4'
_chemical_formula_weight 1648.39
_chemical_name_systematic
;
 ?
;
_space_group_crystal_system triclinic
_space_group_IT_number 2
_space_group_name_Hall '-P 1'
_space_group_name_H-M_alt 'P -1'
_symmetry_space_group_name_Hall '-P 1'
_symmetry_space_group_name_H-M 'P -1'
_atom_sites_solution_hydrogens geom
_atom_sites_solution_primary dual
_audit_creation_date 2014-02-05
_audit_creation_method
;
Olex2 1.2
(compiled 2013.12.10 svn.r2850 for OlexSys, GUI svn.r4736)
;
_cell_angle_alpha 86.675(2)
_cell_angle_beta 78.450(2)
_cell_angle_gamma 71.512(2)
_cell_formula_units_Z 4
_cell_length_a 16.4947(7)
_cell_length_b 16.7464(7)
_cell_length_c 22.8838(10)
_cell_measurement_reflns_used 9235
_cell_measurement_temperature 100(2)
_cell_measurement_theta_max 68.069
_cell_measurement_theta_min 2.783
_cell_volume 5873.4(4)
_computing_molecular_graphics 'Olex2 (Dolomanov et al., 2009)'
_computing_publication_material 'Olex2 (Dolomanov et al., 2009)'
_computing_structure_refinement 'ShelXL (Sheldrick, 2008)'
_computing_structure_solution 'ShelXD (Sheldrick, 2008)'
_diffrn_ambient_temperature 100(2)
_diffrn_measured_fraction_theta_full 0.994
_diffrn_measured_fraction_theta_max 0.986
_diffrn_measurement_device_type 'Bruker APEX-II CCD'
_diffrn_measurement_method '\f and \w scans'
_diffrn_radiation_monochromator graphite
_diffrn_radiation_type CuK\a
_diffrn_radiation_wavelength 1.54178
_diffrn_reflns_av_R_equivalents 0.0760
_diffrn_reflns_av_unetI/netI 0.0686
_diffrn_reflns_Laue_measured_fraction_full 0.994
_diffrn_reflns_Laue_measured_fraction_max 0.986
_diffrn_reflns_limit_h_max 19
_diffrn_reflns_limit_h_min -16
_diffrn_reflns_limit_k_max 19
_diffrn_reflns_limit_k_min -20
_diffrn_reflns_limit_l_max 27
_diffrn_reflns_limit_l_min -27
_diffrn_reflns_number 79636
_diffrn_reflns_point_group_measured_fraction_full 0.994
_diffrn_reflns_point_group_measured_fraction_max 0.986
_diffrn_reflns_theta_full 67.679
_diffrn_reflns_theta_max 68.311
_diffrn_reflns_theta_min 1.970
_diffrn_standards_number 0
_exptl_absorpt_coefficient_mu 15.493
_exptl_absorpt_correction_T_max 0.5691
_exptl_absorpt_correction_T_min 0.4139
_exptl_absorpt_correction_type multi-scan
_exptl_absorpt_process_details
;
SADABS-2012/1 (Bruker,2012) was used for absorption correction.
wR2(int) was 0.1192 before and 0.0856 after correction.
The Ratio of minimum to maximum transmission is 0.7273.
The \l/2 correction factor is 0.0015.
;
_exptl_crystal_colour violet
_exptl_crystal_colour_primary violet
_exptl_crystal_density_diffrn 1.864
_exptl_crystal_description plate
_exptl_crystal_F_000 3180
_exptl_crystal_size_max 0.122
_exptl_crystal_size_mid 0.095
_exptl_crystal_size_min 0.054
_refine_diff_density_max 7.768
_refine_diff_density_min -4.300
_refine_diff_density_rms 0.227
_refine_ls_extinction_method none
_refine_ls_goodness_of_fit_ref 1.079
_refine_ls_hydrogen_treatment mixed
_refine_ls_matrix_type full
_refine_ls_number_parameters 1476
_refine_ls_number_reflns 21245
_refine_ls_number_restraints 1245
_refine_ls_restrained_S_all 1.098
_refine_ls_R_factor_all 0.1005
_refine_ls_R_factor_gt 0.0886
_refine_ls_shift/su_max 0.001
_refine_ls_shift/su_mean 0.000
_refine_ls_structure_factor_coef Fsqd
_refine_ls_weighting_details 'w=1/[\s^2^(Fo^2^)+(0.1421P)^2^+53.9480P] where P=(Fo^2^+2Fc^2^)/3'
_refine_ls_weighting_scheme calc
_refine_ls_wR_factor_gt 0.2435
_refine_ls_wR_factor_ref 0.2552
_reflns_Friedel_coverage 0.000
_reflns_number_gt 17450
_reflns_number_total 21245
_reflns_threshold_expression 'I > 2\s(I)'
_cod_data_source_file ja505093d_si_002.cif
_cod_data_source_block n3176g
_cod_depositor_comments 'Adding full bibliography for 4122296.cif.'
_cod_database_code 4122296
_shelxl_version_number 2013-4
_shelx_space_group_comment
;
The symmetry employed for this shelxl refinement is uniquely defined
by the following loop, which should always be used as a source of
symmetry information in preference to the above space-group names.
They are only intended as comments.
;
_shelx_estimated_absorpt_t_max 0.488
_shelx_estimated_absorpt_t_min 0.254
_olex2_refinement_description
;
1. Fixed Uiso
 At 1.2 times of:
  All C(H) groups, All C(H,H) groups
 At 1.5 times of:
  All C(H,H,H) groups
2. Rigid body (RIGU) restrains
 All non-hydrogen atoms
 with sigma for 1-2 distances of 0.004 and sigma for 1-3 distances of 0.004
3.a Secondary CH2 refined with riding coordinates:
 C11(H11A,H11B), C18(H18A,H18B), C29(H29A,H29B), C36(H36A,H36B), C47(H47A,
 H47B), C54(H54A,H54B), C65(H65A,H65B), C72(H72A,H72B)
3.b Me refined with riding coordinates:
 C12S(H12A,H12B,H12C)
3.c Aromatic/amide H refined with riding coordinates:
 C1(H1), C2(H2), C4(H4), C5(H5), C7(H7), C8(H8), C9(H9), C10(H10), C13(H13),
 C14(H14), C16(H16), C17(H17), C19(H19), C20(H20), C22(H22), C23(H23), C25(H25),
  C26(H26), C27(H27), C28(H28), C31(H31), C32(H32), C34(H34), C35(H35),
 C37(H37), C38(H38), C40(H40), C41(H41), C43(H43), C44(H44), C45(H45), C46(H46),
  C49(H49), C50(H50), C52(H52), C53(H53), C55(H55), C56(H56), C58(H58),
 C59(H59), C61(H61), C62(H62), C63(H63), C64(H64), C67(H67), C68(H68), C70(H70),
  C71(H71)
3.d Idealised Me refined as rotating group:
 C2S(H2SA,H2SB,H2SC), C4S(H4SA,H4SB,H4SC), C6S(H6SA,H6SB,H6SC), C8S(H8SA,H8SB,
 H8SC), C10S(H10A,H10B,H10C), C14S(H14A,H14B,H14C), C16S(H16A,H16B,H16C),
 C18S(H18C,H18D,H18E)
;
_smtbx_masks_special_details
;
The solvent masking procedure as implemented in Olex2 was used to remove the
electronic contribution of disordered and partially occupied acetonitrile 
solvent molecules from the refinement.  

Total solvent accessible volume / cell = 341.5 Ang^3^ [5.8%]
Total electron count / cell = 95.1
;

loop_
_space_group_symop_operation_xyz
'x, y, z'
'-x, -y, -z'

loop_
_atom_site_label
_atom_site_type_symbol
_atom_site_fract_x
_atom_site_fract_y
_atom_site_fract_z
_atom_site_U_iso_or_equiv
_atom_site_adp_type
_atom_site_occupancy
_atom_site_site_symmetry_order
_atom_site_calc_flag
_atom_site_refinement_flags_posn
Sb1 Sb -0.35055(5) -1.06617(5) 1.03482(4) 0.0494(2) Uani 1 1 d .
F1 F -0.3993(4) -0.9490(4) 1.0373(3) 0.0520(15) Uani 1 1 d .
F2 F -0.2413(4) -1.0550(4) 1.0151(4) 0.0599(18) Uani 1 1 d .
F3 F -0.3020(6) -1.1828(5) 1.0277(6) 0.094(3) Uani 1 1 d .
F4 F -0.3471(7) -1.0632(8) 1.1154(5) 0.107(3) Uani 1 1 d .
F5 F -0.3518(10) -1.0645(8) 0.9530(5) 0.116(4) Uani 1 1 d .
F6 F -0.4609(7) -1.0750(7) 1.0598(7) 0.115(4) Uani 1 1 d .
Sb2 Sb 0.16866(4) -0.88388(5) 1.24843(3) 0.04381(19) Uani 1 1 d .
F7 F 0.0887(5) -0.8682(5) 1.1986(3) 0.0560(16) Uani 1 1 d .
F8 F 0.0987(5) -0.9232(6) 1.3092(3) 0.068(2) Uani 1 1 d .
F9 F 0.2466(7) -0.8953(8) 1.2988(5) 0.100(3) Uani 1 1 d .
F10 F 0.2348(7) -0.8424(10) 1.1861(5) 0.120(4) Uani 1 1 d .
F11 F 0.1032(10) -0.7740(7) 1.2754(5) 0.117(4) Uani 1 1 d .
F12 F 0.2189(10) -0.9943(8) 1.2222(5) 0.121(4) Uani 1 1 d .
Sb3 Sb -0.49493(4) -0.77331(4) 1.55553(3) 0.03533(17) Uani 1 1 d .
F13 F -0.4276(5) -0.7553(4) 1.4820(3) 0.0553(17) Uani 1 1 d .
F14 F -0.5880(5) -0.6863(4) 1.5343(3) 0.0597(17) Uani 1 1 d .
F15 F -0.5243(5) -0.8539(4) 1.5174(3) 0.0532(16) Uani 1 1 d .
F16 F -0.3999(6) -0.8587(5) 1.5732(3) 0.070(2) Uani 1 1 d .
F17 F -0.4612(5) -0.6950(5) 1.5919(3) 0.0599(17) Uani 1 1 d .
F18 F -0.5692(6) -0.7872(5) 1.6265(3) 0.073(2) Uani 1 1 d .
Sb4 Sb 0.20353(5) -0.57411(5) 1.30613(4) 0.0485(2) Uani 1 1 d .
F19 F 0.2375(7) -0.6905(5) 1.3182(5) 0.085(3) Uani 1 1 d .
F20 F 0.1717(7) -0.4585(5) 1.2956(5) 0.088(3) Uani 1 1 d .
F21 F 0.2457(11) -0.5933(8) 1.2241(6) 0.140(4) Uani 1 1 d .
F22 F 0.0987(9) -0.5763(8) 1.2893(7) 0.123(4) Uani 1 1 d .
F23 F 0.1511(13) -0.5648(9) 1.3839(6) 0.148(5) Uani 1 1 d .
F24 F 0.3164(10) -0.5845(10) 1.3021(10) 0.163(5) Uani 1 1 d .
Sb5 Sb -0.12536(7) -0.20746(5) 1.17285(3) 0.0584(3) Uani 1 1 d .
F25 F -0.1681(7) -0.1226(6) 1.2296(5) 0.095(3) Uani 1 1 d .
F26 F -0.2224(8) -0.2406(6) 1.1977(6) 0.102(3) Uani 1 1 d .
F27 F -0.0692(9) -0.3010(6) 1.1160(4) 0.098(3) Uani 1 1 d .
F28 F -0.0730(8) -0.2828(8) 1.2243(5) 0.105(3) Uani 1 1 d .
F29 F -0.0272(8) -0.1711(8) 1.1472(4) 0.109(3) Uani 1 1 d .
F30 F -0.1607(9) -0.1432(7) 1.1103(5) 0.103(3) Uani 1 1 d .
Sb6 Sb -0.20468(5) -0.44785(4) 0.98785(3) 0.04286(19) Uani 1 1 d .
F31 F -0.1790(5) -0.5544(5) 1.0220(4) 0.066(2) Uani 1 1 d .
F32 F -0.2611(5) -0.4848(5) 0.9363(4) 0.0632(18) Uani 1 1 d .
F33 F -0.2277(5) -0.3417(5) 0.9539(4) 0.0642(19) Uani 1 1 d .
F34 F -0.3125(6) -0.4148(5) 1.0398(4) 0.075(2) Uani 1 1 d .
F35 F -0.1481(7) -0.4124(6) 1.0377(5) 0.089(3) Uani 1 1 d .
F36 F -0.0994(6) -0.4853(6) 0.9322(5) 0.089(3) Uani 1 1 d .
Sb7 Sb -0.60494(6) -0.38004(5) 1.19512(4) 0.0595(2) Uani 1 1 d .
F37 F -0.6653(13) -0.2756(9) 1.1761(9) 0.166(5) Uani 1 1 d .
F38 F -0.6877(14) -0.3715(14) 1.2597(9) 0.189(6) Uani 1 1 d .
F39 F -0.5342(9) -0.4862(6) 1.2093(5) 0.106(3) Uani 1 1 d .
F40 F -0.6599(7) -0.4288(8) 1.1516(6) 0.122(4) Uani 1 1 d .
F41 F -0.5454(7) -0.3335(5) 1.2376(5) 0.087(3) Uani 1 1 d .
F42 F -0.5157(10) -0.3909(8) 1.1270(6) 0.115(4) Uani 1 1 d .
Sb8 Sb 0.04274(6) -1.14851(6) 1.42386(4) 0.0642(3) Uani 1 1 d .
F43 F 0.0177(7) -1.0319(7) 1.4149(5) 0.093(3) Uani 1 1 d .
F44 F 0.0134(7) -1.1566(6) 1.3485(4) 0.085(2) Uani 1 1 d .
F45 F -0.0748(7) -1.1363(8) 1.4568(4) 0.096(3) Uani 1 1 d .
F46 F 0.0702(8) -1.2655(7) 1.4344(6) 0.104(3) Uani 1 1 d .
F47 F 0.0660(10) -1.1404(8) 1.4991(5) 0.117(4) Uani 1 1 d .
F48 F 0.1553(8) -1.1629(8) 1.3872(7) 0.116(4) Uani 1 1 d .
N1 N -0.3915(6) -1.0455(5) 1.3681(4) 0.0387(16) Uani 1 1 d .
N2 N -0.6041(5) -0.8145(5) 1.1509(4) 0.0372(16) Uani 1 1 d .
N3 N -0.3153(5) -0.6126(5) 1.0795(4) 0.0320(15) Uani 1 1 d .
N4 N -0.1392(5) -0.7952(5) 1.3266(3) 0.0300(14) Uani 1 1 d .
C1 C -0.3618(7) -1.0680(6) 1.3090(4) 0.0387(19) Uani 1 1 d .
H1 H -0.3074 -1.1104 1.2972 0.046 Uiso 1 1 calc R
C2 C -0.4096(7) -1.0302(6) 1.2676(5) 0.0385(19) Uani 1 1 d .
H2 H -0.3879 -1.0454 1.2267 0.046 Uiso 1 1 calc R
C3 C -0.4898(7) -0.9696(6) 1.2841(4) 0.0353(18) Uani 1 1 d .
C4 C -0.5217(7) -0.9532(6) 1.3450(5) 0.041(2) Uani 1 1 d .
H4 H -0.5782 -0.9146 1.3577 0.049 Uiso 1 1 calc R
C5 C -0.4744(7) -0.9908(6) 1.3859(5) 0.043(2) Uani 1 1 d .
H5 H -0.4979 -0.9798 1.4271 0.051 Uiso 1 1 calc R
C6 C -0.5358(6) -0.9180(6) 1.2395(4) 0.0340(17) Uani 1 1 d .
C7 C -0.5254(7) -0.9494(6) 1.1817(5) 0.0386(19) Uani 1 1 d .
H7 H -0.4952 -1.0071 1.1725 0.046 Uiso 1 1 calc R
C8 C -0.5598(7) -0.8951(7) 1.1384(5) 0.041(2) Uani 1 1 d .
H8 H -0.5517 -0.9158 1.0991 0.049 Uiso 1 1 calc R
C9 C -0.6198(6) -0.7846(7) 1.2069(5) 0.0382(19) Uani 1 1 d .
H9 H -0.6543 -0.7278 1.2156 0.046 Uiso 1 1 calc R
C10 C -0.5870(6) -0.8344(6) 1.2510(5) 0.0362(19) Uani 1 1 d .
H10 H -0.5991 -0.8121 1.2902 0.043 Uiso 1 1 calc R
C11 C -0.6324(7) -0.7556(7) 1.1024(5) 0.044(2) Uani 1 1 d .
H11A H -0.6896 -0.7138 1.1176 0.053 Uiso 1 1 calc R
H11B H -0.6388 -0.7874 1.0693 0.053 Uiso 1 1 calc R
C12 C -0.5652(7) -0.7105(6) 1.0794(5) 0.0372(18) Uani 1 1 d .
C13 C -0.4936(7) -0.7453(6) 1.0370(5) 0.0386(19) Uani 1 1 d .
H13 H -0.4875 -0.7967 1.0185 0.046 Uiso 1 1 calc R
C14 C -0.4272(8) -0.7060(7) 1.0197(5) 0.042(2) Uani 1 1 d .
H14 H -0.3757 -0.7322 0.9917 0.050 Uiso 1 1 calc R
C15 C -0.4402(7) -0.6286(6) 1.0450(4) 0.0355(18) Uani 1 1 d .
C16 C -0.5151(7) -0.5927(7) 1.0863(5) 0.041(2) Uani 1 1 d .
H16 H -0.5231 -0.5397 1.1033 0.050 Uiso 1 1 calc R
C17 C -0.5786(7) -0.6312(7) 1.1037(5) 0.041(2) Uani 1 1 d .
H17 H -0.6302 -0.6047 1.1315 0.049 Uiso 1 1 calc R
C18 C -0.3679(7) -0.5870(6) 1.0316(5) 0.038(2) Uani 1 1 d .
H18A H -0.3307 -0.6057 0.9921 0.046 Uiso 1 1 calc R
H18B H -0.3937 -0.5249 1.0311 0.046 Uiso 1 1 calc R
C19 C -0.2490(6) -0.6853(6) 1.0743(4) 0.0313(17) Uani 1 1 d .
H19 H -0.2316 -0.7161 1.0379 0.038 Uiso 1 1 calc R
C20 C -0.2065(6) -0.7155(5) 1.1201(4) 0.0292(17) Uani 1 1 d .
H20 H -0.1593 -0.7665 1.1153 0.035 Uiso 1 1 calc R
C21 C -0.2329(6) -0.6709(5) 1.1744(4) 0.0257(15) Uani 1 1 d .
C22 C -0.2959(6) -0.5939(6) 1.1773(4) 0.0338(18) Uani 1 1 d .
H22 H -0.3114 -0.5603 1.2123 0.041 Uiso 1 1 calc R
C23 C -0.3368(7) -0.5650(6) 1.1297(4) 0.0356(19) Uani 1 1 d .
H23 H -0.3803 -0.5114 1.1320 0.043 Uiso 1 1 calc R
C24 C -0.1946(6) -0.7098(5) 1.2271(4) 0.0262(15) Uani 1 1 d .
C25 C -0.1192(6) -0.7785(5) 1.2215(4) 0.0299(17) Uani 1 1 d .
H25 H -0.0852 -0.7963 1.1831 0.036 Uiso 1 1 calc R
C26 C -0.0934(6) -0.8214(6) 1.2721(4) 0.0300(17) Uani 1 1 d .
H26 H -0.0430 -0.8695 1.2679 0.036 Uiso 1 1 calc R
C27 C -0.2084(6) -0.7258(6) 1.3340(4) 0.0307(17) Uani 1 1 d .
H27 H -0.2378 -0.7062 1.3731 0.037 Uiso 1 1 calc R
C28 C -0.2376(6) -0.6819(5) 1.2847(4) 0.0287(16) Uani 1 1 d .
H28 H -0.2871 -0.6329 1.2904 0.034 Uiso 1 1 calc R
C29 C -0.1178(7) -0.8509(7) 1.3798(5) 0.038(2) Uani 1 1 d .
H29A H -0.0551 -0.8837 1.3726 0.046 Uiso 1 1 calc R
H29B H -0.1313 -0.8159 1.4161 0.046 Uiso 1 1 calc R
C30 C -0.1722(6) -0.9093(6) 1.3880(4) 0.0330(17) Uani 1 1 d .
C31 C -0.1444(7) -0.9847(6) 1.3558(4) 0.038(2) Uani 1 1 d .
H31 H -0.0905 -0.9997 1.3284 0.046 Uiso 1 1 calc R
C32 C -0.1954(7) -1.0375(6) 1.3639(4) 0.038(2) Uani 1 1 d .
H32 H -0.1757 -1.0889 1.3421 0.046 Uiso 1 1 calc R
C33 C -0.2742(7) -1.0168(6) 1.4029(4) 0.0357(18) Uani 1 1 d .
C34 C -0.3011(8) -0.9418(7) 1.4351(5) 0.043(2) Uani 1 1 d .
H34 H -0.3551 -0.9271 1.4625 0.051 Uiso 1 1 calc R
C35 C -0.2518(7) -0.8890(7) 1.4283(5) 0.041(2) Uani 1 1 d .
H35 H -0.2715 -0.8383 1.4509 0.049 Uiso 1 1 calc R
C36 C -0.3312(8) -1.0746(7) 1.4099(5) 0.043(2) Uani 1 1 d .
H36A H -0.2944 -1.1336 1.4006 0.052 Uiso 1 1 calc R
H36B H -0.3641 -1.0720 1.4513 0.052 Uiso 1 1 calc R
N1S N -0.0583(8) -0.6892(7) 1.3889(6) 0.064(3) Uani 1 1 d .
C1S C 0.0062(9) -0.7179(8) 1.4015(6) 0.056(3) Uani 1 1 d .
C2S C 0.0890(11) -0.7557(16) 1.4164(7) 0.097(7) Uani 1 1 d .
H2SA H 0.1289 -0.7253 1.3968 0.146 Uiso 1 1 calc GR
H2SB H 0.1117 -0.8145 1.4030 0.146 Uiso 1 1 calc GR
H2SC H 0.0839 -0.7534 1.4597 0.146 Uiso 1 1 calc GR
N2S N -0.0069(6) -1.0157(6) 1.2202(4) 0.0414(18) Uani 1 1 d .
C3S C 0.0510(8) -1.0741(7) 1.2187(4) 0.041(2) Uani 1 1 d .
C4S C 0.1245(12) -1.1497(10) 1.2171(7) 0.078(5) Uani 1 1 d .
H4SA H 0.1144 -1.1947 1.1969 0.118 Uiso 1 1 calc GR
H4SB H 0.1315 -1.1669 1.2579 0.118 Uiso 1 1 calc GR
H4SC H 0.1774 -1.1386 1.1954 0.118 Uiso 1 1 calc GR
N3S N -0.3055(8) -1.0757(7) 1.5528(4) 0.058(3) Uani 1 1 d .
C5S C -0.2560(9) -1.0428(8) 1.5564(5) 0.052(3) Uani 1 1 d .
C6S C -0.1947(11) -0.9978(10) 1.5619(7) 0.071(4) Uani 1 1 d .
H6SA H -0.1503 -1.0056 1.5253 0.107 Uiso 1 1 calc GR
H6SB H -0.1666 -1.0200 1.5959 0.107 Uiso 1 1 calc GR
H6SC H -0.2263 -0.9376 1.5682 0.107 Uiso 1 1 calc GR
N4S N -0.2422(8) -0.8868(8) 0.9438(5) 0.061(3) Uani 1 1 d .
C7S C -0.2915(9) -0.8906(8) 0.9171(5) 0.051(3) Uani 1 1 d .
C8S C -0.3552(11) -0.8943(15) 0.8846(7) 0.094(6) Uani 1 1 d .
H8SA H -0.3272 -0.9329 0.8507 0.141 Uiso 1 1 calc GR
H8SB H -0.3829 -0.8380 0.8701 0.141 Uiso 1 1 calc GR
H8SC H -0.3993 -0.9145 0.9107 0.141 Uiso 1 1 calc GR
N5 N -0.1947(5) -0.9425(4) 1.1062(3) 0.0268(13) Uani 1 1 d .
N6 N -0.4780(5) -0.6752(5) 1.3313(4) 0.0341(15) Uani 1 1 d .
N7 N -0.2030(6) -0.4505(5) 1.3164(4) 0.0386(17) Uani 1 1 d .
N8 N 0.0554(5) -0.6916(4) 1.0737(3) 0.0250(13) Uani 1 1 d .
C37 C -0.2702(6) -0.8941(6) 1.0934(4) 0.0302(17) Uani 1 1 d .
H37 H -0.2796 -0.8907 1.0536 0.036 Uiso 1 1 calc R
C38 C -0.3354(6) -0.8486(6) 1.1387(4) 0.0300(17) Uani 1 1 d .
H38 H -0.3895 -0.8145 1.1297 0.036 Uiso 1 1 calc R
C39 C -0.3219(5) -0.8527(5) 1.1974(4) 0.0233(15) Uani 1 1 d .
C40 C -0.2437(6) -0.9091(5) 1.2086(4) 0.0266(16) Uani 1 1 d .
H40 H -0.2330 -0.9173 1.2481 0.032 Uiso 1 1 calc R
C41 C -0.1821(6) -0.9531(6) 1.1614(4) 0.0307(17) Uani 1 1 d .
H41 H -0.1293 -0.9920 1.1692 0.037 Uiso 1 1 calc R
C42 C -0.3811(6) -0.7943(5) 1.2444(4) 0.0264(15) Uani 1 1 d .
C43 C -0.4410(6) -0.7166(6) 1.2298(4) 0.0301(17) Uani 1 1 d .
H43 H -0.4485 -0.7051 1.1897 0.036 Uiso 1 1 calc R
C44 C -0.4869(6) -0.6592(6) 1.2737(5) 0.0350(18) Uani 1 1 d .
H44 H -0.5258 -0.6071 1.2639 0.042 Uiso 1 1 calc R
C45 C -0.4270(7) -0.7503(6) 1.3473(4) 0.0364(19) Uani 1 1 d .
H45 H -0.4241 -0.7615 1.3882 0.044 Uiso 1 1 calc R
C46 C -0.3791(6) -0.8107(6) 1.3046(4) 0.0302(17) Uani 1 1 d .
H46 H -0.3445 -0.8640 1.3163 0.036 Uiso 1 1 calc R
C47 C -0.5216(7) -0.6052(6) 1.3765(5) 0.040(2) Uani 1 1 d .
H47A H -0.5342 -0.6289 1.4167 0.048 Uiso 1 1 calc R
H47B H -0.5773 -0.5691 1.3663 0.048 Uiso 1 1 calc R
C48 C -0.4604(6) -0.5539(6) 1.3758(4) 0.0360(18) Uani 1 1 d .
C49 C -0.4610(7) -0.4895(6) 1.3330(5) 0.041(2) Uani 1 1 d .
H49 H -0.5006 -0.4770 1.3063 0.049 Uiso 1 1 calc R
C50 C -0.4010(7) -0.4438(6) 1.3307(5) 0.041(2) Uani 1 1 d .
H50 H -0.3998 -0.4008 1.3018 0.049 Uiso 1 1 calc R
C51 C -0.3452(7) -0.4613(6) 1.3698(4) 0.0362(18) Uani 1 1 d .
C52 C -0.3458(8) -0.5228(7) 1.4122(5) 0.043(2) Uani 1 1 d .
H52 H -0.3065 -0.5344 1.4391 0.052 Uiso 1 1 calc R
C53 C -0.4054(7) -0.5687(7) 1.4156(5) 0.041(2) Uani 1 1 d .
H53 H -0.4071 -0.6101 1.4457 0.049 Uiso 1 1 calc R
C54 C -0.2792(7) -0.4129(6) 1.3653(5) 0.043(2) Uani 1 1 d .
H54A H -0.3070 -0.3528 1.3568 0.051 Uiso 1 1 calc R
H54B H -0.2592 -0.4162 1.4037 0.051 Uiso 1 1 calc R
C55 C -0.1958(8) -0.4115(6) 1.2641(5) 0.045(2) Uani 1 1 d .
H55 H -0.2332 -0.3559 1.2601 0.054 Uiso 1 1 calc R
C56 C -0.1354(7) -0.4504(6) 1.2164(5) 0.041(2) Uani 1 1 d .
H56 H -0.1293 -0.4216 1.1796 0.049 Uiso 1 1 calc R
C57 C -0.0821(6) -0.5332(6) 1.2215(4) 0.0325(18) Uani 1 1 d .
C58 C -0.0858(6) -0.5680(6) 1.2780(4) 0.0321(18) Uani 1 1 d .
H58 H -0.0455 -0.6211 1.2844 0.039 Uiso 1 1 calc R
C59 C -0.1479(7) -0.5256(6) 1.3247(5) 0.039(2) Uani 1 1 d .
H59 H -0.1514 -0.5502 1.3632 0.047 Uiso 1 1 calc R
C60 C -0.0281(6) -0.5849(5) 1.1686(4) 0.0261(15) Uani 1 1 d .
C61 C -0.0588(6) -0.5718(6) 1.1150(4) 0.0309(17) Uani 1 1 d .
H61 H -0.1091 -0.5260 1.1112 0.037 Uiso 1 1 calc R
C62 C -0.0143(6) -0.6268(6) 1.0674(4) 0.0332(18) Uani 1 1 d .
H62 H -0.0337 -0.6182 1.0304 0.040 Uiso 1 1 calc R
C63 C 0.0887(6) -0.7039(5) 1.1238(4) 0.0272(16) Uani 1 1 d .
H63 H 0.1402 -0.7490 1.1260 0.033 Uiso 1 1 calc R
C64 C 0.0470(6) -0.6503(5) 1.1720(4) 0.0275(16) Uani 1 1 d .
H64 H 0.0702 -0.6584 1.2074 0.033 Uiso 1 1 calc R
C65 C 0.0950(6) -0.7560(6) 1.0236(4) 0.0292(17) Uani 1 1 d .
H65A H 0.1560 -0.7878 1.0263 0.035 Uiso 1 1 calc R
H65B H 0.0948 -0.7276 0.9845 0.035 Uiso 1 1 calc R
C66 C 0.0405(6) -0.8154(5) 1.0302(4) 0.0258(15) Uani 1 1 d .
C67 C -0.0240(6) -0.8041(5) 0.9974(4) 0.0254(16) Uani 1 1 d .
H67 H -0.0335 -0.7595 0.9695 0.030 Uiso 1 1 calc R
C68 C -0.0755(6) -0.8573(5) 1.0046(4) 0.0267(16) Uani 1 1 d .
H68 H -0.1194 -0.8491 0.9815 0.032 Uiso 1 1 calc R
C69 C -0.0622(6) -0.9221(5) 1.0457(4) 0.0273(16) Uani 1 1 d .
C70 C 0.0043(6) -0.9355(6) 1.0774(4) 0.0296(17) Uani 1 1 d .
H70 H 0.0148 -0.9813 1.1043 0.035 Uiso 1 1 calc R
C71 C 0.0563(6) -0.8823(6) 1.0702(4) 0.0276(16) Uani 1 1 d .
H71 H 0.1016 -0.8917 1.0922 0.033 Uiso 1 1 calc R
C72 C -0.1196(6) -0.9777(6) 1.0551(4) 0.0324(19) Uani 1 1 d .
H72A H -0.0856 -1.0356 1.0644 0.039 Uiso 1 1 calc R
H72B H -0.1419 -0.9797 1.0184 0.039 Uiso 1 1 calc R
N5S N -0.5409(10) -1.1228(8) 1.2407(6) 0.075(3) Uani 1 1 d .
C9S C -0.5993(11) -1.1378(8) 1.2701(6) 0.061(3) Uani 1 1 d .
C10S C -0.6704(13) -1.1597(12) 1.3057(7) 0.082(5) Uani 1 1 d .
H10A H -0.6850 -1.2004 1.2839 0.123 Uiso 1 1 calc GR
H10B H -0.7210 -1.1090 1.3144 0.123 Uiso 1 1 calc GR
H10C H -0.6542 -1.1848 1.3431 0.123 Uiso 1 1 calc GR
N6S N -0.6060(8) -0.7598(7) 1.3935(5) 0.056(2) Uani 1 1 d .
C11S C -0.6652(8) -0.7420(7) 1.4314(5) 0.045(2) Uani 1 1 d .
C12S C -0.7359(9) -0.7211(9) 1.4806(6) 0.057(3) Uani 1 1 d .
H12A H -0.7908 -0.7001 1.4660 0.085 Uiso 1 1 calc R
H12B H -0.7303 -0.6774 1.5047 0.085 Uiso 1 1 calc R
H12C H -0.7353 -0.7713 1.5049 0.085 Uiso 1 1 calc R
N7S N -0.1918(9) -0.6996(7) 0.9292(5) 0.064(3) Uani 1 1 d .
C13S C -0.1689(9) -0.6643(8) 0.8881(6) 0.056(3) Uani 1 1 d .
C14S C -0.1410(10) -0.6198(10) 0.8359(6) 0.070(4) Uani 1 1 d .
H14A H -0.1796 -0.6144 0.8074 0.105 Uiso 1 1 calc GR
H14B H -0.0811 -0.6511 0.8172 0.105 Uiso 1 1 calc GR
H14C H -0.1433 -0.5636 0.8475 0.105 Uiso 1 1 calc GR
N8S N -0.2552(8) -0.6942(7) 1.4854(5) 0.063(3) Uani 1 1 d .
C15S C -0.2682(10) -0.6712(9) 1.5347(7) 0.064(3) Uani 1 1 d .
C16S C -0.2859(12) -0.6436(11) 1.5955(8) 0.083(5) Uani 1 1 d .
H16A H -0.2765 -0.5888 1.5966 0.125 Uiso 1 1 calc GR
H16B H -0.2469 -0.6848 1.6178 0.125 Uiso 1 1 calc GR
H16C H -0.3466 -0.6382 1.6135 0.125 Uiso 1 1 calc GR
N9S N -0.3254(9) -0.4042(7) 1.1881(5) 0.066(3) Uani 1 1 d .
C17S C -0.3535(11) -0.3439(8) 1.1669(6) 0.065(3) Uani 1 1 d .
C18S C -0.3915(14) -0.2653(10) 1.1356(9) 0.088(5) Uani 1 1 d .
H18C H -0.3472 -0.2561 1.1028 0.132 Uiso 1 1 calc GR
H18D H -0.4116 -0.2178 1.1636 0.132 Uiso 1 1 calc GR
H18E H -0.4408 -0.2698 1.1197 0.132 Uiso 1 1 calc GR

loop_
_atom_site_aniso_label
_atom_site_aniso_U_11
_atom_site_aniso_U_22
_atom_site_aniso_U_33
_atom_site_aniso_U_23
_atom_site_aniso_U_13
_atom_site_aniso_U_12
Sb1 0.0310(4) 0.0450(4) 0.0742(5) -0.0061(3) -0.0049(3) -0.0167(3)
F1 0.045(3) 0.050(3) 0.061(4) 0.000(3) -0.007(3) -0.017(3)
F2 0.040(3) 0.053(4) 0.085(5) -0.027(3) 0.004(3) -0.016(3)
F3 0.058(5) 0.054(4) 0.160(9) -0.004(4) 0.007(5) -0.020(3)
F4 0.089(6) 0.115(7) 0.074(5) 0.009(4) 0.011(4) 0.010(5)
F5 0.168(10) 0.107(7) 0.090(5) -0.032(5) -0.044(5) -0.050(7)
F6 0.060(5) 0.077(6) 0.209(11) -0.005(6) 0.000(5) -0.035(4)
Sb2 0.0314(3) 0.0585(4) 0.0453(4) 0.0147(3) -0.0095(3) -0.0206(3)
F7 0.060(4) 0.079(5) 0.041(3) 0.009(3) -0.011(3) -0.041(3)
F8 0.055(4) 0.106(6) 0.053(4) 0.028(4) -0.018(3) -0.041(4)
F9 0.085(6) 0.155(8) 0.096(6) 0.067(6) -0.055(5) -0.079(6)
F10 0.068(5) 0.213(11) 0.104(6) 0.081(7) -0.039(4) -0.081(6)
F11 0.191(10) 0.069(5) 0.089(6) 0.009(4) -0.071(6) -0.014(5)
F12 0.139(9) 0.105(6) 0.088(7) -0.003(5) -0.012(6) 0.000(5)
Sb3 0.0396(4) 0.0347(3) 0.0285(3) -0.0050(2) -0.0007(2) -0.0097(3)
F13 0.074(4) 0.050(3) 0.043(3) -0.008(3) 0.009(3) -0.030(3)
F14 0.060(4) 0.050(3) 0.057(4) -0.010(3) -0.010(3) 0.002(3)
F15 0.066(4) 0.049(3) 0.052(4) -0.007(3) -0.005(3) -0.031(3)
F16 0.083(5) 0.059(4) 0.056(4) -0.016(3) -0.023(4) 0.006(3)
F17 0.061(4) 0.057(4) 0.060(4) -0.025(3) -0.007(3) -0.015(3)
F18 0.091(5) 0.073(5) 0.043(3) -0.006(3) 0.019(3) -0.029(4)
Sb4 0.0431(4) 0.0443(4) 0.0574(4) 0.0032(3) -0.0088(3) -0.0138(3)
F19 0.094(6) 0.051(4) 0.103(6) 0.012(4) -0.015(5) -0.017(4)
F20 0.103(7) 0.055(4) 0.109(7) 0.017(4) -0.038(5) -0.021(4)
F21 0.170(10) 0.091(7) 0.107(6) 0.013(5) 0.004(6) 0.011(7)
F22 0.102(6) 0.111(8) 0.172(10) 0.008(7) -0.054(6) -0.038(6)
F23 0.214(12) 0.098(8) 0.101(6) 0.006(5) -0.002(6) -0.025(8)
F24 0.109(7) 0.114(8) 0.277(14) 0.069(9) -0.068(7) -0.044(6)
Sb5 0.1016(7) 0.0540(5) 0.0417(4) 0.0108(3) -0.0252(4) -0.0496(5)
F25 0.111(7) 0.076(5) 0.093(6) -0.030(4) 0.045(5) -0.053(5)
F26 0.107(6) 0.074(5) 0.148(8) 0.040(5) -0.037(5) -0.060(5)
F27 0.151(9) 0.070(5) 0.076(5) -0.001(4) -0.009(5) -0.046(5)
F28 0.100(7) 0.112(7) 0.091(6) 0.018(5) -0.008(5) -0.025(5)
F29 0.138(7) 0.133(8) 0.070(5) -0.049(5) 0.038(5) -0.090(6)
F30 0.129(8) 0.086(6) 0.097(6) 0.029(5) -0.020(5) -0.044(6)
Sb6 0.0412(4) 0.0452(4) 0.0545(4) 0.0249(3) -0.0220(3) -0.0271(3)
F31 0.070(5) 0.054(4) 0.097(5) 0.035(3) -0.039(4) -0.042(3)
F32 0.066(4) 0.064(4) 0.066(4) 0.001(3) -0.021(3) -0.025(4)
F33 0.059(4) 0.057(4) 0.086(5) 0.030(3) -0.025(4) -0.030(3)
F34 0.084(5) 0.071(5) 0.071(5) -0.001(4) 0.014(4) -0.040(4)
F35 0.119(7) 0.083(5) 0.106(6) 0.040(4) -0.071(5) -0.068(5)
F36 0.056(4) 0.075(5) 0.129(7) 0.019(5) 0.008(4) -0.028(4)
Sb7 0.0573(5) 0.0463(4) 0.0722(5) -0.0191(4) -0.0121(4) -0.0091(4)
F37 0.196(11) 0.093(6) 0.198(11) -0.044(6) -0.101(9) 0.017(6)
F38 0.197(11) 0.229(13) 0.163(9) -0.100(8) 0.039(7) -0.123(10)
F39 0.173(9) 0.063(5) 0.089(6) -0.008(4) -0.049(6) -0.032(5)
F40 0.073(6) 0.122(8) 0.161(9) -0.090(7) -0.021(6) -0.003(5)
F41 0.108(7) 0.051(4) 0.113(6) -0.015(4) -0.035(5) -0.030(4)
F42 0.146(8) 0.100(7) 0.103(6) -0.005(5) -0.002(6) -0.055(6)
Sb8 0.0617(5) 0.0687(6) 0.0606(5) 0.0080(4) -0.0146(4) -0.0175(4)
F43 0.098(7) 0.084(5) 0.101(7) 0.013(4) -0.046(5) -0.020(4)
F44 0.096(6) 0.093(6) 0.061(4) -0.005(4) -0.011(4) -0.026(5)
F45 0.084(5) 0.140(8) 0.060(5) 0.021(5) -0.012(4) -0.035(5)
F46 0.111(8) 0.079(5) 0.131(8) 0.017(5) -0.047(6) -0.029(5)
F47 0.150(9) 0.126(8) 0.088(6) 0.017(5) -0.073(6) -0.034(7)
F48 0.083(6) 0.109(8) 0.149(9) 0.005(6) -0.007(5) -0.029(5)
N1 0.046(4) 0.029(4) 0.039(4) 0.002(3) 0.003(3) -0.017(3)
N2 0.028(4) 0.039(3) 0.052(4) -0.002(3) -0.014(3) -0.016(3)
N3 0.032(3) 0.029(3) 0.037(3) 0.007(3) -0.005(3) -0.014(3)
N4 0.029(3) 0.032(3) 0.034(3) 0.001(2) -0.010(2) -0.014(3)
C1 0.043(5) 0.032(4) 0.038(4) -0.008(3) 0.004(3) -0.014(4)
C2 0.042(4) 0.035(4) 0.037(4) -0.006(3) 0.003(3) -0.016(3)
C3 0.036(4) 0.030(4) 0.040(4) -0.003(3) 0.004(3) -0.016(3)
C4 0.046(5) 0.029(4) 0.040(4) 0.000(3) 0.008(3) -0.010(4)
C5 0.048(4) 0.032(4) 0.039(4) 0.001(3) 0.010(3) -0.011(3)
C6 0.024(4) 0.037(4) 0.043(4) -0.002(3) 0.003(3) -0.017(3)
C7 0.035(5) 0.033(4) 0.048(4) -0.004(3) -0.003(3) -0.014(4)
C8 0.042(5) 0.040(4) 0.044(4) -0.007(3) -0.008(4) -0.016(3)
C9 0.023(4) 0.041(4) 0.053(4) -0.005(3) -0.009(3) -0.011(3)
C10 0.026(4) 0.035(4) 0.049(4) -0.006(3) -0.005(3) -0.012(3)
C11 0.041(5) 0.047(5) 0.054(5) 0.000(4) -0.021(4) -0.019(4)
C12 0.038(4) 0.039(4) 0.042(4) 0.005(3) -0.027(3) -0.012(3)
C13 0.046(4) 0.033(4) 0.041(4) 0.002(3) -0.020(3) -0.011(3)
C14 0.049(5) 0.040(4) 0.040(5) 0.005(3) -0.017(4) -0.014(4)
C15 0.038(4) 0.034(4) 0.039(4) 0.009(3) -0.020(3) -0.011(3)
C16 0.043(4) 0.036(4) 0.048(5) -0.004(4) -0.016(4) -0.012(4)
C17 0.039(5) 0.039(4) 0.049(5) 0.004(4) -0.020(4) -0.011(3)
C18 0.045(5) 0.034(4) 0.038(4) 0.010(3) -0.011(3) -0.015(4)
C19 0.036(4) 0.030(4) 0.030(4) 0.002(3) -0.004(3) -0.015(3)
C20 0.032(4) 0.024(4) 0.033(4) 0.000(3) -0.006(3) -0.010(3)
C21 0.029(4) 0.020(3) 0.030(3) 0.003(2) -0.004(3) -0.013(3)
C22 0.035(4) 0.025(4) 0.036(4) 0.001(3) 0.000(3) -0.006(3)
C23 0.041(5) 0.026(4) 0.035(4) 0.004(3) -0.005(3) -0.008(3)
C24 0.029(4) 0.021(3) 0.033(3) 0.001(3) -0.006(3) -0.014(3)
C25 0.031(4) 0.024(3) 0.037(4) -0.001(3) -0.004(3) -0.013(3)
C26 0.028(4) 0.028(4) 0.038(4) 0.000(3) -0.008(3) -0.012(3)
C27 0.031(4) 0.033(4) 0.033(4) -0.003(3) -0.008(3) -0.015(3)
C28 0.030(4) 0.026(4) 0.034(3) -0.002(3) -0.008(3) -0.013(3)
C29 0.040(5) 0.040(4) 0.038(4) 0.007(3) -0.014(4) -0.013(4)
C30 0.034(4) 0.033(4) 0.032(4) 0.010(3) -0.015(3) -0.006(3)
C31 0.041(5) 0.038(4) 0.032(4) 0.006(3) -0.003(3) -0.009(3)
C32 0.047(4) 0.032(4) 0.031(4) 0.004(3) -0.004(3) -0.009(3)
C33 0.047(4) 0.029(4) 0.028(4) 0.011(3) -0.006(3) -0.010(3)
C34 0.048(5) 0.039(4) 0.037(5) 0.002(4) 0.003(4) -0.016(4)
C35 0.044(4) 0.036(4) 0.039(5) 0.002(4) -0.004(4) -0.011(4)
C36 0.054(5) 0.034(4) 0.039(4) 0.004(3) 0.000(4) -0.017(4)
N1S 0.067(6) 0.058(6) 0.077(7) 0.014(5) -0.031(5) -0.024(5)
C1S 0.063(6) 0.056(7) 0.059(7) 0.016(5) -0.021(5) -0.027(5)
C2S 0.061(7) 0.164(18) 0.059(9) 0.032(10) -0.020(6) -0.025(8)
N2S 0.049(5) 0.043(4) 0.037(4) -0.001(3) -0.007(4) -0.021(3)
C3S 0.053(5) 0.045(5) 0.026(4) -0.004(4) -0.003(4) -0.017(4)
C4S 0.083(8) 0.074(7) 0.055(8) -0.007(6) -0.008(7) 0.006(7)
N3S 0.074(6) 0.062(6) 0.035(5) -0.005(4) 0.007(4) -0.026(5)
C5S 0.064(6) 0.052(6) 0.035(5) -0.002(5) -0.002(5) -0.015(5)
C6S 0.088(9) 0.078(9) 0.056(8) 0.008(7) -0.015(7) -0.037(8)
N4S 0.074(7) 0.083(8) 0.044(5) 0.013(5) -0.019(5) -0.047(6)
C7S 0.059(6) 0.062(7) 0.035(5) 0.004(5) -0.006(4) -0.028(5)
C8S 0.067(8) 0.167(19) 0.054(8) -0.032(10) -0.008(6) -0.042(10)
N5 0.029(3) 0.022(3) 0.033(3) -0.004(2) 0.001(2) -0.017(2)
N6 0.030(4) 0.033(3) 0.040(3) -0.006(3) 0.002(3) -0.016(3)
N7 0.045(4) 0.027(3) 0.046(4) -0.014(3) 0.003(3) -0.019(3)
N8 0.024(3) 0.026(3) 0.028(3) -0.003(2) -0.002(2) -0.013(2)
C37 0.033(4) 0.029(4) 0.034(4) -0.003(3) -0.004(3) -0.019(3)
C38 0.028(4) 0.036(4) 0.030(3) 0.001(3) -0.010(3) -0.013(3)
C39 0.020(3) 0.025(3) 0.030(3) 0.002(3) -0.008(2) -0.013(3)
C40 0.024(3) 0.027(4) 0.032(4) 0.006(3) -0.009(3) -0.013(3)
C41 0.029(4) 0.027(4) 0.036(3) 0.002(3) 0.000(3) -0.013(3)
C42 0.022(3) 0.029(3) 0.032(3) 0.000(3) -0.004(3) -0.014(3)
C43 0.029(4) 0.029(3) 0.038(4) 0.002(3) -0.009(3) -0.015(3)
C44 0.029(4) 0.032(4) 0.047(4) -0.001(3) -0.005(3) -0.014(3)
C45 0.040(5) 0.037(4) 0.034(4) -0.001(3) 0.000(3) -0.018(3)
C46 0.027(4) 0.032(4) 0.030(3) 0.000(3) -0.003(3) -0.007(3)
C47 0.035(4) 0.035(4) 0.046(5) -0.012(4) 0.004(4) -0.013(4)
C48 0.032(4) 0.028(4) 0.041(4) -0.015(3) 0.008(3) -0.007(3)
C49 0.040(5) 0.033(4) 0.046(5) -0.006(3) -0.002(4) -0.009(4)
C50 0.048(5) 0.031(4) 0.042(5) -0.009(3) -0.001(4) -0.012(4)
C51 0.043(4) 0.028(4) 0.034(4) -0.014(3) 0.006(3) -0.013(3)
C52 0.046(5) 0.040(4) 0.043(5) -0.006(4) 0.000(4) -0.019(4)
C53 0.047(5) 0.037(5) 0.040(5) -0.005(4) -0.001(4) -0.018(4)
C54 0.049(5) 0.033(4) 0.045(5) -0.015(4) 0.006(4) -0.018(4)
C55 0.053(5) 0.027(4) 0.050(4) -0.009(3) 0.005(4) -0.013(4)
C56 0.049(5) 0.024(4) 0.045(4) -0.001(3) 0.004(4) -0.012(3)
C57 0.037(4) 0.027(3) 0.036(4) -0.007(3) -0.002(3) -0.014(3)
C58 0.034(4) 0.026(4) 0.036(4) -0.006(3) -0.003(3) -0.012(3)
C59 0.045(5) 0.032(4) 0.040(4) -0.011(3) -0.001(3) -0.014(3)
C60 0.028(4) 0.019(3) 0.034(3) 0.000(3) -0.003(3) -0.012(3)
C61 0.031(4) 0.026(4) 0.035(4) 0.002(3) -0.005(3) -0.009(3)
C62 0.032(4) 0.030(4) 0.038(4) 0.002(3) -0.009(3) -0.009(3)
C63 0.023(4) 0.025(4) 0.034(3) -0.004(3) -0.005(3) -0.008(3)
C64 0.030(4) 0.023(3) 0.029(4) -0.004(3) -0.005(3) -0.008(3)
C65 0.025(4) 0.030(4) 0.032(4) -0.008(3) 0.004(3) -0.013(3)
C66 0.027(4) 0.027(3) 0.023(3) -0.010(3) 0.003(3) -0.011(3)
C67 0.025(4) 0.024(4) 0.026(4) -0.004(3) -0.001(3) -0.008(3)
C68 0.028(4) 0.028(3) 0.024(4) -0.008(3) -0.002(3) -0.009(3)
C69 0.031(4) 0.026(3) 0.024(3) -0.009(3) 0.004(3) -0.012(3)
C70 0.034(4) 0.027(4) 0.027(4) -0.006(3) -0.001(3) -0.010(3)
C71 0.026(4) 0.031(4) 0.026(4) -0.007(3) -0.003(3) -0.010(3)
C72 0.033(4) 0.028(4) 0.037(4) -0.010(3) 0.004(3) -0.016(3)
N5S 0.100(8) 0.066(7) 0.073(7) -0.004(6) -0.021(6) -0.044(7)
C9S 0.085(8) 0.053(7) 0.057(6) -0.005(5) -0.024(5) -0.028(6)
C10S 0.104(10) 0.094(12) 0.065(8) -0.009(7) -0.015(7) -0.053(9)
N6S 0.063(6) 0.049(5) 0.058(5) -0.005(4) -0.003(4) -0.026(5)
C11S 0.046(5) 0.043(6) 0.048(5) -0.002(4) -0.013(4) -0.016(4)
C12S 0.049(6) 0.062(7) 0.060(6) -0.010(5) -0.009(5) -0.017(5)
N7S 0.086(8) 0.051(6) 0.045(5) 0.001(4) -0.013(5) -0.008(5)
C13S 0.059(7) 0.051(6) 0.044(5) -0.005(4) -0.008(5) 0.002(5)
C14S 0.067(9) 0.075(8) 0.055(6) 0.007(6) -0.004(6) -0.009(7)
N8S 0.069(7) 0.059(6) 0.061(5) -0.003(4) -0.012(5) -0.018(6)
C15S 0.072(9) 0.053(7) 0.061(5) -0.004(5) -0.013(5) -0.010(6)
C16S 0.082(11) 0.079(10) 0.074(7) -0.020(7) -0.012(6) -0.003(9)
N9S 0.102(9) 0.045(5) 0.059(6) -0.003(4) -0.015(6) -0.034(5)
C17S 0.095(9) 0.044(5) 0.060(7) -0.005(4) -0.006(6) -0.030(6)
C18S 0.118(14) 0.053(7) 0.094(11) 0.016(7) -0.021(10) -0.029(7)

loop_
_atom_type_symbol
_atom_type_description
_atom_type_scat_dispersion_real
_atom_type_scat_dispersion_imag
_atom_type_scat_source
C C 0.0181 0.0091 'International Tables Vol C Tables 4.2.6.8 and 6.1.1.4'
H H 0.0000 0.0000 'International Tables Vol C Tables 4.2.6.8 and 6.1.1.4'
N N 0.0311 0.0180 'International Tables Vol C Tables 4.2.6.8 and 6.1.1.4'
F F 0.0727 0.0534 'International Tables Vol C Tables 4.2.6.8 and 6.1.1.4'
Sb Sb -0.0562 5.8946 'International Tables Vol C Tables 4.2.6.8 and 6.1.1.4'

loop_
_geom_angle_atom_site_label_1
_geom_angle_atom_site_label_2
_geom_angle_atom_site_label_3
_geom_angle
F1 Sb1 F5 89.4(4)
F2 Sb1 F1 89.9(3)
F2 Sb1 F3 89.9(3)
F2 Sb1 F4 90.1(5)
F2 Sb1 F5 87.8(5)
F2 Sb1 F6 176.1(5)
F3 Sb1 F1 176.7(5)
F3 Sb1 F5 87.3(6)
F4 Sb1 F1 88.5(4)
F4 Sb1 F3 94.8(6)
F4 Sb1 F5 177.1(6)
F6 Sb1 F1 89.0(4)
F6 Sb1 F3 91.4(4)
F6 Sb1 F4 86.2(6)
F6 Sb1 F5 95.9(7)
F7 Sb2 F11 84.8(4)
F8 Sb2 F7 91.6(3)
F8 Sb2 F10 177.6(4)
F8 Sb2 F11 87.9(5)
F9 Sb2 F7 177.9(5)
F9 Sb2 F8 88.7(4)
F9 Sb2 F10 93.5(4)
F9 Sb2 F11 93.1(6)
F10 Sb2 F7 86.1(4)
F10 Sb2 F11 91.1(7)
F12 Sb2 F7 89.5(5)
F12 Sb2 F8 87.1(5)
F12 Sb2 F9 92.6(6)
F12 Sb2 F10 93.6(7)
F12 Sb2 F11 172.3(7)
F14 Sb3 F13 87.1(3)
F14 Sb3 F15 91.4(3)
F14 Sb3 F18 89.0(4)
F15 Sb3 F13 88.6(3)
F16 Sb3 F13 90.3(4)
F16 Sb3 F14 177.4(4)
F16 Sb3 F15 88.4(3)
F16 Sb3 F17 90.0(4)
F16 Sb3 F18 93.6(4)
F17 Sb3 F13 89.8(3)
F17 Sb3 F14 90.1(3)
F17 Sb3 F15 177.7(3)
F17 Sb3 F18 91.6(4)
F18 Sb3 F13 175.9(4)
F18 Sb3 F15 90.1(3)
F19 Sb4 F21 89.3(5)
F20 Sb4 F19 178.4(5)
F20 Sb4 F21 91.6(5)
F20 Sb4 F22 90.7(5)
F22 Sb4 F19 90.7(5)
F22 Sb4 F21 84.9(8)
F23 Sb4 F19 86.3(6)
F23 Sb4 F20 93.0(6)
F23 Sb4 F21 170.9(9)
F23 Sb4 F22 87.1(8)
F24 Sb4 F19 85.3(6)
F24 Sb4 F20 93.6(6)
F24 Sb4 F21 79.7(9)
F24 Sb4 F22 164.1(9)
F24 Sb4 F23 107.9(10)
F25 Sb5 F27 174.2(6)
F25 Sb5 F29 89.1(4)
F26 Sb5 F25 90.1(5)
F26 Sb5 F27 93.3(5)
F26 Sb5 F29 178.8(6)
F28 Sb5 F25 92.4(6)
F28 Sb5 F26 87.9(5)
F28 Sb5 F27 83.1(5)
F28 Sb5 F29 93.0(6)
F28 Sb5 F30 169.0(6)
F29 Sb5 F27 87.5(5)
F30 Sb5 F25 97.0(6)
F30 Sb5 F26 97.8(5)
F30 Sb5 F27 87.1(5)
F30 Sb5 F29 81.4(6)
F31 Sb6 F32 88.7(3)
F31 Sb6 F34 90.1(4)
F31 Sb6 F36 89.1(4)
F32 Sb6 F36 89.4(4)
F33 Sb6 F31 178.7(3)
F33 Sb6 F32 92.3(4)
F33 Sb6 F34 90.8(4)
F33 Sb6 F36 90.1(4)
F34 Sb6 F32 86.5(4)
F34 Sb6 F36 175.8(4)
F35 Sb6 F31 91.2(4)
F35 Sb6 F32 179.3(5)
F35 Sb6 F33 87.8(4)
F35 Sb6 F34 94.2(5)
F35 Sb6 F36 89.9(5)
F37 Sb7 F39 174.6(9)
F37 Sb7 F40 92.4(7)
F37 Sb7 F41 89.0(6)
F37 Sb7 F42 93.5(8)
F38 Sb7 F37 87.6(11)
F38 Sb7 F39 97.7(9)
F38 Sb7 F40 92.0(7)
F38 Sb7 F41 89.7(7)
F38 Sb7 F42 179.0(10)
F39 Sb7 F40 88.8(5)
F39 Sb7 F41 89.7(5)
F39 Sb7 F42 81.3(6)
F40 Sb7 F41 177.8(5)
F40 Sb7 F42 88.1(6)
F41 Sb7 F42 90.1(6)
F43 Sb8 F44 90.4(4)
F43 Sb8 F45 91.3(5)
F43 Sb8 F46 178.2(5)
F45 Sb8 F44 86.3(4)
F46 Sb8 F44 91.2(5)
F46 Sb8 F45 89.5(6)
F47 Sb8 F43 89.9(5)
F47 Sb8 F44 177.3(6)
F47 Sb8 F45 91.0(6)
F47 Sb8 F46 88.6(6)
F48 Sb8 F43 89.7(6)
F48 Sb8 F44 89.9(6)
F48 Sb8 F45 176.0(6)
F48 Sb8 F46 89.6(6)
F48 Sb8 F47 92.8(7)
C1 N1 C5 119.4(10)
C1 N1 C36 118.8(9)
C5 N1 C36 121.6(9)
C8 N2 C9 120.5(9)
C8 N2 C11 119.9(9)
C9 N2 C11 119.5(9)
C19 N3 C18 119.9(8)
C19 N3 C23 119.9(8)
C23 N3 C18 120.2(8)
C26 N4 C29 118.9(8)
C27 N4 C26 121.1(8)
C27 N4 C29 119.6(8)
N1 C1 H1 119.8
C2 C1 N1 120.4(10)
C2 C1 H1 119.8
C1 C2 H2 119.7
C1 C2 C3 120.7(9)
C3 C2 H2 119.7
C2 C3 C4 117.7(10)
C2 C3 C6 121.4(9)
C4 C3 C6 120.7(9)
C3 C4 H4 119.3
C5 C4 C3 121.4(10)
C5 C4 H4 119.3
N1 C5 H5 120.0
C4 C5 N1 120.0(10)
C4 C5 H5 120.0
C7 C6 C3 121.1(9)
C10 C6 C3 121.6(9)
C10 C6 C7 117.1(10)
C6 C7 H7 120.4
C8 C7 C6 119.2(9)
C8 C7 H7 120.4
N2 C8 C7 121.1(10)
N2 C8 H8 119.4
C7 C8 H8 119.4
N2 C9 H9 119.4
N2 C9 C10 121.1(9)
C10 C9 H9 119.4
C6 C10 H10 119.7
C9 C10 C6 120.6(10)
C9 C10 H10 119.7
N2 C11 H11A 109.7
N2 C11 H11B 109.7
N2 C11 C12 109.8(8)
H11A C11 H11B 108.2
C12 C11 H11A 109.7
C12 C11 H11B 109.7
C13 C12 C11 121.8(9)
C13 C12 C17 120.0(10)
C17 C12 C11 118.2(10)
C12 C13 H13 119.3
C12 C13 C14 121.4(9)
C14 C13 H13 119.3
C13 C14 H14 121.0
C15 C14 C13 118.0(10)
C15 C14 H14 121.0
C14 C15 C18 120.0(10)
C16 C15 C14 119.7(10)
C16 C15 C18 120.0(9)
C15 C16 H16 118.8
C17 C16 C15 122.3(10)
C17 C16 H16 118.8
C12 C17 H17 120.8
C16 C17 C12 118.5(11)
C16 C17 H17 120.8
N3 C18 C15 107.4(7)
N3 C18 H18A 110.2
N3 C18 H18B 110.2
C15 C18 H18A 110.2
C15 C18 H18B 110.2
H18A C18 H18B 108.5
N3 C19 H19 119.3
N3 C19 C20 121.4(9)
C20 C19 H19 119.3
C19 C20 H20 120.2
C19 C20 C21 119.6(9)
C21 C20 H20 120.2
C20 C21 C24 119.5(8)
C22 C21 C20 118.1(8)
C22 C21 C24 122.3(8)
C21 C22 H22 119.8
C21 C22 C23 120.3(9)
C23 C22 H22 119.8
N3 C23 C22 120.3(9)
N3 C23 H23 119.9
C22 C23 H23 119.9
C25 C24 C21 122.0(8)
C25 C24 C28 117.3(8)
C28 C24 C21 120.5(8)
C24 C25 H25 119.9
C24 C25 C26 120.1(8)
C26 C25 H25 119.9
N4 C26 C25 120.5(9)
N4 C26 H26 119.8
C25 C26 H26 119.8
N4 C27 H27 119.9
N4 C27 C28 120.3(8)
C28 C27 H27 119.9
C24 C28 H28 119.8
C27 C28 C24 120.3(8)
C27 C28 H28 119.8
N4 C29 H29A 110.2
N4 C29 H29B 110.2
H29A C29 H29B 108.5
C30 C29 N4 107.7(8)
C30 C29 H29A 110.2
C30 C29 H29B 110.2
C31 C30 C29 120.9(9)
C31 C30 C35 118.7(9)
C35 C30 C29 120.4(9)
C30 C31 H31 120.0
C32 C31 C30 120.0(10)
C32 C31 H31 120.0
C31 C32 H32 119.4
C33 C32 C31 121.1(9)
C33 C32 H32 119.4
C32 C33 C34 118.4(10)
C32 C33 C36 120.4(9)
C34 C33 C36 121.1(9)
C33 C34 H34 119.2
C35 C34 C33 121.6(10)
C35 C34 H34 119.2
C30 C35 H35 120.0
C34 C35 C30 120.0(10)
C34 C35 H35 120.0
N1 C36 C33 107.5(8)
N1 C36 H36A 110.2
N1 C36 H36B 110.2
C33 C36 H36A 110.2
C33 C36 H36B 110.2
H36A C36 H36B 108.5
N1S C1S C2S 178.7(18)
C1S C2S H2SA 109.5
C1S C2S H2SB 109.5
C1S C2S H2SC 109.5
H2SA C2S H2SB 109.5
H2SA C2S H2SC 109.5
H2SB C2S H2SC 109.5
N2S C3S C4S 179.2(15)
C3S C4S H4SA 109.5
C3S C4S H4SB 109.5
C3S C4S H4SC 109.5
H4SA C4S H4SB 109.5
H4SA C4S H4SC 109.5
H4SB C4S H4SC 109.5
N3S C5S C6S 177.9(15)
C5S C6S H6SA 109.5
C5S C6S H6SB 109.5
C5S C6S H6SC 109.5
H6SA C6S H6SB 109.5
H6SA C6S H6SC 109.5
H6SB C6S H6SC 109.5
N4S C7S C8S 178.6(16)
C7S C8S H8SA 109.5
C7S C8S H8SB 109.5
C7S C8S H8SC 109.5
H8SA C8S H8SB 109.5
H8SA C8S H8SC 109.5
H8SB C8S H8SC 109.5
C37 N5 C72 118.3(8)
C41 N5 C37 121.5(8)
C41 N5 C72 119.9(8)
C44 N6 C47 118.4(9)
C45 N6 C44 121.1(8)
C45 N6 C47 120.3(9)
C55 N7 C54 119.7(9)
C59 N7 C54 118.8(9)
C59 N7 C55 121.3(9)
C62 N8 C63 122.4(8)
C62 N8 C65 118.3(7)
C63 N8 C65 119.2(7)
N5 C37 H37 120.1
N5 C37 C38 119.7(8)
C38 C37 H37 120.1
C37 C38 H38 119.7
C37 C38 C39 120.5(9)
C39 C38 H38 119.7
C38 C39 C42 122.5(8)
C40 C39 C38 116.9(8)
C40 C39 C42 120.2(8)
C39 C40 H40 120.3
C41 C40 C39 119.3(8)
C41 C40 H40 120.3
N5 C41 C40 121.7(9)
N5 C41 H41 119.1
C40 C41 H41 119.1
C43 C42 C39 121.0(8)
C46 C42 C39 121.6(8)
C46 C42 C43 117.4(8)
C42 C43 H43 120.3
C44 C43 C42 119.4(9)
C44 C43 H43 120.3
N6 C44 C43 121.0(9)
N6 C44 H44 119.5
C43 C44 H44 119.5
N6 C45 H45 119.9
N6 C45 C46 120.2(9)
C46 C45 H45 119.9
C42 C46 H46 119.8
C45 C46 C42 120.5(9)
C45 C46 H46 119.8
N6 C47 H47A 110.1
N6 C47 H47B 110.1
N6 C47 C48 108.0(8)
H47A C47 H47B 108.4
C48 C47 H47A 110.1
C48 C47 H47B 110.1
C49 C48 C47 118.7(10)
C53 C48 C47 121.4(10)
C53 C48 C49 119.9(9)
C48 C49 H49 120.6
C48 C49 C50 118.7(10)
C50 C49 H49 120.6
C49 C50 H50 119.9
C51 C50 C49 120.2(10)
C51 C50 H50 119.9
C50 C51 C52 121.1(10)
C50 C51 C54 119.4(10)
C52 C51 C54 119.4(10)
C51 C52 H52 120.2
C51 C52 C53 119.6(11)
C53 C52 H52 120.2
C48 C53 C52 120.4(10)
C48 C53 H53 119.8
C52 C53 H53 119.8
N7 C54 C51 109.2(7)
N7 C54 H54A 109.8
N7 C54 H54B 109.8
C51 C54 H54A 109.8
C51 C54 H54B 109.8
H54A C54 H54B 108.3
N7 C55 H55 119.7
N7 C55 C56 120.5(10)
C56 C55 H55 119.7
C55 C56 H56 120.0
C55 C56 C57 119.9(10)
C57 C56 H56 120.0
C56 C57 C60 122.2(9)
C58 C57 C56 117.3(9)
C58 C57 C60 120.4(8)
C57 C58 H58 120.1
C59 C58 C57 119.7(9)
C59 C58 H58 120.1
N7 C59 C58 120.5(10)
N7 C59 H59 119.7
C58 C59 H59 119.7
C61 C60 C57 118.6(8)
C64 C60 C57 122.3(8)
C64 C60 C61 118.9(8)
C60 C61 H61 120.5
C62 C61 C60 119.0(9)
C62 C61 H61 120.5
N8 C62 C61 119.9(9)
N8 C62 H62 120.0
C61 C62 H62 120.0
N8 C63 H63 120.3
N8 C63 C64 119.4(8)
C64 C63 H63 120.3
C60 C64 C63 120.2(8)
C60 C64 H64 119.9
C63 C64 H64 119.9
N8 C65 H65A 110.2
N8 C65 H65B 110.2
N8 C65 C66 107.5(6)
H65A C65 H65B 108.5
C66 C65 H65A 110.2
C66 C65 H65B 110.2
C67 C66 C65 121.2(8)
C67 C66 C71 119.6(8)
C71 C66 C65 119.2(8)
C66 C67 H67 119.4
C66 C67 C68 121.2(8)
C68 C67 H67 119.4
C67 C68 H68 120.3
C69 C68 C67 119.5(8)
C69 C68 H68 120.3
C68 C69 C70 119.7(8)
C68 C69 C72 119.7(8)
C70 C69 C72 120.6(8)
C69 C70 H70 119.5
C69 C70 C71 120.9(9)
C71 C70 H70 119.5
C66 C71 C70 119.0(8)
C66 C71 H71 120.5
C70 C71 H71 120.5
N5 C72 H72A 109.9
N5 C72 H72B 109.9
C69 C72 N5 108.9(6)
C69 C72 H72A 109.9
C69 C72 H72B 109.9
H72A C72 H72B 108.3
N5S C9S C10S 177.7(16)
C9S C10S H10A 109.5
C9S C10S H10B 109.5
C9S C10S H10C 109.5
H10A C10S H10B 109.5
H10A C10S H10C 109.5
H10B C10S H10C 109.5
N6S C11S C12S 177.0(14)
C11S C12S H12A 109.5
C11S C12S H12B 109.5
C11S C12S H12C 109.5
H12A C12S H12B 109.5
H12A C12S H12C 109.5
H12B C12S H12C 109.5
N7S C13S C14S 179.3(17)
C13S C14S H14A 109.5
C13S C14S H14B 109.5
C13S C14S H14C 109.5
H14A C14S H14B 109.5
H14A C14S H14C 109.5
H14B C14S H14C 109.5
N8S C15S C16S 178.6(19)
C15S C16S H16A 109.5
C15S C16S H16B 109.5
C15S C16S H16C 109.5
H16A C16S H16B 109.5
H16A C16S H16C 109.5
H16B C16S H16C 109.5
N9S C17S C18S 177.0(16)
C17S C18S H18C 109.5
C17S C18S H18D 109.5
C17S C18S H18E 109.5
H18C C18S H18D 109.5
H18C C18S H18E 109.5
H18D C18S H18E 109.5

loop_
_geom_bond_atom_site_label_1
_geom_bond_atom_site_label_2
_geom_bond_distance
Sb1 F1 1.869(7)
Sb1 F2 1.835(7)
Sb1 F3 1.864(9)
Sb1 F4 1.861(11)
Sb1 F5 1.874(11)
Sb1 F6 1.845(9)
Sb2 F7 1.860(7)
Sb2 F8 1.853(7)
Sb2 F9 1.852(8)
Sb2 F10 1.856(9)
Sb2 F11 1.881(11)
Sb2 F12 1.850(13)
Sb3 F13 1.887(6)
Sb3 F14 1.874(7)
Sb3 F15 1.882(6)
Sb3 F16 1.853(8)
Sb3 F17 1.870(7)
Sb3 F18 1.879(7)
Sb4 F19 1.869(8)
Sb4 F20 1.853(9)
Sb4 F21 1.875(14)
Sb4 F22 1.857(13)
Sb4 F23 1.809(14)
Sb4 F24 1.799(15)
Sb5 F25 1.847(8)
Sb5 F26 1.831(10)
Sb5 F27 1.959(10)
Sb5 F28 1.808(12)
Sb5 F29 1.882(10)
Sb5 F30 1.818(11)
Sb6 F31 1.863(7)
Sb6 F32 1.879(8)
Sb6 F33 1.854(7)
Sb6 F34 1.868(8)
Sb6 F35 1.840(8)
Sb6 F36 1.883(9)
Sb7 F37 1.795(14)
Sb7 F38 1.778(17)
Sb7 F39 1.843(11)
Sb7 F40 1.845(10)
Sb7 F41 1.864(9)
Sb7 F42 1.891(13)
Sb8 F43 1.872(10)
Sb8 F44 1.905(9)
Sb8 F45 1.885(10)
Sb8 F46 1.878(11)
Sb8 F47 1.859(10)
Sb8 F48 1.824(12)
N1 C1 1.374(13)
N1 C5 1.378(14)
N1 C36 1.470(15)
N2 C8 1.332(14)
N2 C9 1.347(14)
N2 C11 1.488(14)
N3 C18 1.495(13)
N3 C19 1.345(13)
N3 C23 1.358(13)
N4 C26 1.338(12)
N4 C27 1.337(13)
N4 C29 1.520(12)
C1 H1 0.9500
C1 C2 1.356(16)
C2 H2 0.9500
C2 C3 1.383(15)
C3 C4 1.398(14)
C3 C6 1.470(15)
C4 H4 0.9500
C4 C5 1.338(17)
C5 H5 0.9500
C6 C7 1.411(15)
C6 C10 1.395(14)
C7 H7 0.9500
C7 C8 1.386(16)
C8 H8 0.9500
C9 H9 0.9500
C9 C10 1.357(15)
C10 H10 0.9500
C11 H11A 0.9900
C11 H11B 0.9900
C11 C12 1.525(15)
C12 C13 1.359(16)
C12 C17 1.404(15)
C13 H13 0.9500
C13 C14 1.428(16)
C14 H14 0.9500
C14 C15 1.387(15)
C15 C16 1.381(16)
C15 C18 1.535(14)
C16 H16 0.9500
C16 C17 1.379(16)
C17 H17 0.9500
C18 H18A 0.9900
C18 H18B 0.9900
C19 H19 0.9500
C19 C20 1.361(13)
C20 H20 0.9500
C20 C21 1.406(12)
C21 C22 1.371(13)
C21 C24 1.494(12)
C22 H22 0.9500
C22 C23 1.379(14)
C23 H23 0.9500
C24 C25 1.390(13)
C24 C28 1.395(13)
C25 H25 0.9500
C25 C26 1.395(13)
C26 H26 0.9500
C27 H27 0.9500
C27 C28 1.393(13)
C28 H28 0.9500
C29 H29A 0.9900
C29 H29B 0.9900
C29 C30 1.504(14)
C30 C31 1.397(14)
C30 C35 1.400(15)
C31 H31 0.9500
C31 C32 1.384(15)
C32 H32 0.9500
C32 C33 1.375(15)
C33 C34 1.393(15)
C33 C36 1.532(15)
C34 H34 0.9500
C34 C35 1.362(16)
C35 H35 0.9500
C36 H36A 0.9900
C36 H36B 0.9900
N1S C1S 1.107(18)
C1S C2S 1.41(2)
C2S H2SA 0.9800
C2S H2SB 0.9800
C2S H2SC 0.9800
N2S C3S 1.127(15)
C3S C4S 1.444(19)
C4S H4SA 0.9800
C4S H4SB 0.9800
C4S H4SC 0.9800
N3S C5S 1.138(17)
C5S C6S 1.47(2)
C6S H6SA 0.9800
C6S H6SB 0.9800
C6S H6SC 0.9800
N4S C7S 1.128(16)
C7S C8S 1.42(2)
C8S H8SA 0.9800
C8S H8SB 0.9800
C8S H8SC 0.9800
N5 C37 1.331(13)
N5 C41 1.315(12)
N5 C72 1.512(11)
N6 C44 1.356(13)
N6 C45 1.349(14)
N6 C47 1.507(12)
N7 C54 1.498(13)
N7 C55 1.334(15)
N7 C59 1.327(14)
N8 C62 1.333(12)
N8 C63 1.346(12)
N8 C65 1.516(10)
C37 H37 0.9500
C37 C38 1.391(13)
C38 H38 0.9500
C38 C39 1.400(12)
C39 C40 1.397(12)
C39 C42 1.471(12)
C40 H40 0.9500
C40 C41 1.385(13)
C41 H41 0.9500
C42 C43 1.431(13)
C42 C46 1.394(13)
C43 H43 0.9500
C43 C44 1.362(14)
C44 H44 0.9500
C45 H45 0.9500
C45 C46 1.380(13)
C46 H46 0.9500
C47 H47A 0.9900
C47 H47B 0.9900
C47 C48 1.517(14)
C48 C49 1.413(15)
C48 C53 1.371(16)
C49 H49 0.9500
C49 C50 1.422(15)
C50 H50 0.9500
C50 C51 1.365(16)
C51 C52 1.375(15)
C51 C54 1.536(14)
C52 H52 0.9500
C52 C53 1.416(15)
C53 H53 0.9500
C54 H54A 0.9900
C54 H54B 0.9900
C55 H55 0.9500
C55 C56 1.358(15)
C56 H56 0.9500
C56 C57 1.399(14)
C57 C58 1.385(14)
C57 C60 1.486(12)
C58 H58 0.9500
C58 C59 1.372(14)
C59 H59 0.9500
C60 C61 1.398(13)
C60 C64 1.381(13)
C61 H61 0.9500
C61 C62 1.395(13)
C62 H62 0.9500
C63 H63 0.9500
C63 C64 1.384(12)
C64 H64 0.9500
C65 H65A 0.9900
C65 H65B 0.9900
C65 C66 1.521(11)
C66 C67 1.381(13)
C66 C71 1.398(13)
C67 H67 0.9500
C67 C68 1.396(12)
C68 H68 0.9500
C68 C69 1.386(13)
C69 C70 1.388(13)
C69 C72 1.503(12)
C70 H70 0.9500
C70 C71 1.402(13)
C71 H71 0.9500
C72 H72A 0.9900
C72 H72B 0.9900
N5S C9S 1.15(2)
C9S C10S 1.42(2)
C10S H10A 0.9800
C10S H10B 0.9800
C10S H10C 0.9800
N6S C11S 1.141(16)
C11S C12S 1.417(17)
C12S H12A 0.9800
C12S H12B 0.9800
C12S H12C 0.9800
N7S C13S 1.146(18)
C13S C14S 1.45(2)
C14S H14A 0.9800
C14S H14B 0.9800
C14S H14C 0.9800
N8S C15S 1.170(18)
C15S C16S 1.44(2)
C16S H16A 0.9800
C16S H16B 0.9800
C16S H16C 0.9800
N9S C17S 1.098(18)
C17S C18S 1.48(2)
C18S H18C 0.9800
C18S H18D 0.9800
C18S H18E 0.9800

loop_
_geom_torsion_atom_site_label_1
_geom_torsion_atom_site_label_2
_geom_torsion_atom_site_label_3
_geom_torsion_atom_site_label_4
_geom_torsion
N1 C1 C2 C3 -1.3(15)
N2 C9 C10 C6 0.2(14)
N2 C11 C12 C13 84.9(12)
N2 C11 C12 C17 -94.5(11)
N3 C19 C20 C21 0.9(13)
N4 C27 C28 C24 -0.4(13)
N4 C29 C30 C31 84.8(11)
N4 C29 C30 C35 -95.3(10)
C1 N1 C5 C4 -7.0(15)
C1 N1 C36 C33 79.8(11)
C1 C2 C3 C4 -4.1(14)
C1 C2 C3 C6 169.7(9)
C2 C3 C4 C5 4.0(15)
C2 C3 C6 C7 29.8(13)
C2 C3 C6 C10 -146.0(9)
C3 C4 C5 N1 1.5(16)
C3 C6 C7 C8 -170.8(9)
C3 C6 C10 C9 171.4(9)
C4 C3 C6 C7 -156.6(9)
C4 C3 C6 C10 27.6(14)
C5 N1 C1 C2 6.9(14)
C5 N1 C36 C33 -94.7(10)
C6 C3 C4 C5 -169.8(9)
C6 C7 C8 N2 -1.6(15)
C7 C6 C10 C9 -4.5(13)
C8 N2 C9 C10 3.7(14)
C8 N2 C11 C12 -94.5(11)
C9 N2 C8 C7 -3.0(15)
C9 N2 C11 C12 82.3(11)
C10 C6 C7 C8 5.2(14)
C11 N2 C8 C7 173.7(9)
C11 N2 C9 C10 -173.0(9)
C11 C12 C13 C14 -174.3(9)
C11 C12 C17 C16 175.4(9)
C12 C13 C14 C15 -3.6(15)
C13 C12 C17 C16 -4.0(15)
C13 C14 C15 C16 1.1(14)
C13 C14 C15 C18 175.4(9)
C14 C15 C16 C17 -0.1(16)
C14 C15 C18 N3 -93.0(11)
C15 C16 C17 C12 1.5(16)
C16 C15 C18 N3 81.3(11)
C17 C12 C13 C14 5.1(15)
C18 N3 C19 C20 -172.0(8)
C18 N3 C23 C22 171.4(9)
C18 C15 C16 C17 -174.4(9)
C19 N3 C18 C15 86.2(10)
C19 N3 C23 C22 -5.3(14)
C19 C20 C21 C22 -5.9(13)
C19 C20 C21 C24 171.6(8)
C20 C21 C22 C23 5.3(13)
C20 C21 C24 C25 16.2(12)
C20 C21 C24 C28 -158.9(8)
C21 C22 C23 N3 0.2(14)
C21 C24 C25 C26 -169.7(8)
C21 C24 C28 C27 171.0(8)
C22 C21 C24 C25 -166.4(8)
C22 C21 C24 C28 18.5(12)
C23 N3 C18 C15 -90.6(10)
C23 N3 C19 C20 4.7(13)
C24 C21 C22 C23 -172.1(8)
C24 C25 C26 N4 -2.2(13)
C25 C24 C28 C27 -4.4(12)
C26 N4 C27 C28 4.1(13)
C26 N4 C29 C30 -89.3(10)
C27 N4 C26 C25 -2.8(13)
C27 N4 C29 C30 84.1(10)
C28 C24 C25 C26 5.6(12)
C29 N4 C26 C25 170.5(8)
C29 N4 C27 C28 -169.1(8)
C29 C30 C31 C32 -179.8(9)
C29 C30 C35 C34 179.4(9)
C30 C31 C32 C33 0.7(15)
C31 C30 C35 C34 -0.6(15)
C31 C32 C33 C34 -1.1(15)
C31 C32 C33 C36 178.1(9)
C32 C33 C34 C35 0.7(16)
C32 C33 C36 N1 -92.4(11)
C33 C34 C35 C30 0.2(17)
C34 C33 C36 N1 86.8(11)
C35 C30 C31 C32 0.2(14)
C36 N1 C1 C2 -167.6(9)
C36 N1 C5 C4 167.4(9)
C36 C33 C34 C35 -178.5(10)
N5 C37 C38 C39 0.6(13)
N6 C45 C46 C42 1.7(14)
N6 C47 C48 C49 84.5(11)
N6 C47 C48 C53 -95.6(11)
N7 C55 C56 C57 2.1(17)
N8 C63 C64 C60 0.2(13)
N8 C65 C66 C67 97.3(9)
N8 C65 C66 C71 -82.7(9)
C37 N5 C41 C40 -5.6(12)
C37 N5 C72 C69 97.1(9)
C37 C38 C39 C40 -5.0(12)
C37 C38 C39 C42 168.0(8)
C38 C39 C40 C41 4.4(12)
C38 C39 C42 C43 -17.8(12)
C38 C39 C42 C46 164.6(8)
C39 C40 C41 N5 0.8(13)
C39 C42 C43 C44 -171.7(8)
C39 C42 C46 C45 171.5(8)
C40 C39 C42 C43 155.0(8)
C40 C39 C42 C46 -22.6(12)
C41 N5 C37 C38 4.9(12)
C41 N5 C72 C69 -76.3(10)
C42 C39 C40 C41 -168.8(8)
C42 C43 C44 N6 -1.2(13)
C43 C42 C46 C45 -6.2(13)
C44 N6 C45 C46 3.4(14)
C44 N6 C47 C48 -86.0(11)
C45 N6 C44 C43 -3.6(13)
C45 N6 C47 C48 89.9(11)
C46 C42 C43 C44 6.0(12)
C47 N6 C44 C43 172.2(8)
C47 N6 C45 C46 -172.3(9)
C47 C48 C49 C50 -177.3(8)
C47 C48 C53 C52 176.9(9)
C48 C49 C50 C51 -1.0(14)
C49 C48 C53 C52 -3.2(14)
C49 C50 C51 C52 -0.3(15)
C49 C50 C51 C54 178.3(9)
C50 C51 C52 C53 -0.1(15)
C50 C51 C54 N7 -80.2(12)
C51 C52 C53 C48 1.9(15)
C52 C51 C54 N7 98.4(11)
C53 C48 C49 C50 2.7(14)
C54 N7 C55 C56 -169.6(10)
C54 N7 C59 C58 169.5(9)
C54 C51 C52 C53 -178.7(9)
C55 N7 C54 C51 103.0(11)
C55 N7 C59 C58 -5.0(15)
C55 C56 C57 C58 -8.3(15)
C55 C56 C57 C60 167.2(10)
C56 C57 C58 C59 8.2(14)
C56 C57 C60 C61 -31.6(13)
C56 C57 C60 C64 154.2(9)
C57 C58 C59 N7 -1.7(15)
C57 C60 C61 C62 -172.0(8)
C57 C60 C64 C63 171.1(8)
C58 C57 C60 C61 143.8(9)
C58 C57 C60 C64 -30.4(13)
C59 N7 C54 C51 -71.5(12)
C59 N7 C55 C56 4.8(16)
C60 C57 C58 C59 -167.4(9)
C60 C61 C62 N8 1.1(13)
C61 C60 C64 C63 -3.0(13)
C62 N8 C63 C64 3.4(13)
C62 N8 C65 C66 -80.4(10)
C63 N8 C62 C61 -4.1(13)
C63 N8 C65 C66 96.4(9)
C64 C60 C61 C62 2.3(13)
C65 N8 C62 C61 172.5(8)
C65 N8 C63 C64 -173.2(7)
C65 C66 C67 C68 -178.3(7)
C65 C66 C71 C70 178.2(7)
C66 C67 C68 C69 0.5(12)
C67 C66 C71 C70 -1.8(12)
C67 C68 C69 C70 -2.6(12)
C67 C68 C69 C72 177.9(7)
C68 C69 C70 C71 2.5(12)
C68 C69 C72 N5 -93.2(9)
C69 C70 C71 C66 -0.3(12)
C70 C69 C72 N5 87.3(10)
C71 C66 C67 C68 1.7(12)
C72 N5 C37 C38 -168.4(7)
C72 N5 C41 C40 167.6(8)
C72 C69 C70 C71 -178.0(8)

loop_
_smtbx_masks_void_nr
_smtbx_masks_void_average_x
_smtbx_masks_void_average_y
_smtbx_masks_void_average_z
_smtbx_masks_void_volume
_smtbx_masks_void_count_electrons
1 0.000 0.500 0.500 341.5 95.1
